data_7108157
loop_
_publ_author_name
'Dario Braga'
'Fabrizia Grepioni'
'Lucia Maini'
'Davide Capucci'
'Saverio Nanna'
'Johan Wouters'
'Luc Aerts'
'Luc Quere'

_publ_section_title
;
 Combining piracetam and lithium salts: ionic co-crystals and co-drugs?
;
_journal_name_full Chem.Commun.
_journal_page_first 8219
_journal_paper_doi 10.1039/c2cc33855f
_journal_volume 48
_journal_year 2012
_chemical_formula_sum 'C6 H14 Br Li N2 O4'
_chemical_formula_weight 265.04
_chemical_name_common 'piracetam LiBr 2H2O'
_chemical_name_systematic
;
?
;
_space_group_IT_number 14
_symmetry_cell_setting monoclinic
_symmetry_space_group_name_Hall '-P 2ybc'
_symmetry_space_group_name_H-M 'P 1 21/c 1'
_atom_sites_solution_hydrogens geom
_atom_sites_solution_primary direct
_atom_sites_solution_secondary difmap
_audit_creation_method SHELXL-97
_cell_angle_alpha 90.00
_cell_angle_beta 90.404(6)
_cell_angle_gamma 90.00
_cell_formula_units_Z 4
_cell_length_a 7.7723(5)
_cell_length_b 9.8812(7)
_cell_length_c 14.8483(11)
_cell_measurement_reflns_used 1823
_cell_measurement_temperature 293(2)
_cell_measurement_theta_max 29.1940
_cell_measurement_theta_min 2.7381
_cell_volume 1140.32(14)
_computing_cell_refinement
;
CrysAlisPro, Agilent Technologies,
Version 1.171.35.21 (release 20-01-2012 CrysAlis171 .NET)
(compiled Jan 23 2012,18:06:46)
;
_computing_data_collection
;
CrysAlisPro, Agilent Technologies,
Version 1.171.35.21 (release 20-01-2012 CrysAlis171 .NET)
(compiled Jan 23 2012,18:06:46)
;
_computing_data_reduction
;
CrysAlisPro, Agilent Technologies,
Version 1.171.35.21 (release 20-01-2012 CrysAlis171 .NET)
(compiled Jan 23 2012,18:06:46)
;
_computing_structure_refinement 'SHELXL-97 (Sheldrick, 2008)'
_diffrn_ambient_temperature 293(2)
_diffrn_detector_area_resol_mean 16.1340
_diffrn_measured_fraction_theta_full 0.999
_diffrn_measured_fraction_theta_max 0.991
_diffrn_measurement_device_type 'Xcalibur, Sapphire3'
_diffrn_measurement_method '\w scans'
_diffrn_radiation_monochromator graphite
_diffrn_radiation_source 'Enhance (Mo) X-ray Source'
_diffrn_radiation_type MoK\a
_diffrn_radiation_wavelength 0.71073
_diffrn_reflns_av_R_equivalents 0.0293
_diffrn_reflns_av_sigmaI/netI 0.0435
_diffrn_reflns_limit_h_max 8
_diffrn_reflns_limit_h_min -9
_diffrn_reflns_limit_k_max 12
_diffrn_reflns_limit_k_min -12
_diffrn_reflns_limit_l_max 18
_diffrn_reflns_limit_l_min -18
_diffrn_reflns_number 6234
_diffrn_reflns_theta_full 25.00
_diffrn_reflns_theta_max 26.98
_diffrn_reflns_theta_min 2.74
_exptl_absorpt_coefficient_mu 3.595
_exptl_absorpt_correction_T_max 1.00000
_exptl_absorpt_correction_T_min 0.75967
_exptl_absorpt_correction_type multi-scan
_exptl_absorpt_process_details
;
CrysAlisPro, Agilent Technologies,
Version 1.171.35.21 (release 20-01-2012 CrysAlis171 .NET)
(compiled Jan 23 2012,18:06:46)
Empirical absorption correction using spherical harmonics,
implemented in SCALE3 ABSPACK scaling algorithm.
;
_exptl_crystal_colour colourless
_exptl_crystal_density_diffrn 1.544
_exptl_crystal_density_method 'not measured'
_exptl_crystal_description prism
_exptl_crystal_F_000 536
_exptl_crystal_size_max 0.17
_exptl_crystal_size_mid 0.10
_exptl_crystal_size_min 0.05
_refine_diff_density_max 0.440
_refine_diff_density_min -0.301
_refine_diff_density_rms 0.063
_refine_ls_extinction_method none
_refine_ls_goodness_of_fit_ref 1.087
_refine_ls_hydrogen_treatment mixed
_refine_ls_matrix_type full
_refine_ls_number_parameters 141
_refine_ls_number_reflns 2461
_refine_ls_number_restraints 2
_refine_ls_restrained_S_all 1.088
_refine_ls_R_factor_all 0.0738
_refine_ls_R_factor_gt 0.0488
_refine_ls_shift/su_max 0.000
_refine_ls_shift/su_mean 0.000
_refine_ls_structure_factor_coef Fsqd
_refine_ls_weighting_details 'calc w=1/[\s^2^(Fo^2^)+(0.0332P)^2^+0.7563P] where P=(Fo^2^+2Fc^2^)/3'
_refine_ls_weighting_scheme calc
_refine_ls_wR_factor_gt 0.0873
_refine_ls_wR_factor_ref 0.0949
_reflns_number_gt 1868
_reflns_number_total 2461
_reflns_threshold_expression >2\s(I)
_cod_data_source_file c2cc33855f.txt
_cod_data_source_block PIR.LiBr.2H2O
_cod_original_sg_symbol_H-M 'P 21/c'
_cod_database_code 7108157

loop_
_symmetry_equiv_pos_as_xyz
'x, y, z'
'-x, y+1/2, -z+1/2'
'-x, -y, -z'
'x, -y-1/2, z-1/2'

loop_
_atom_site_label
_atom_site_type_symbol
_atom_site_fract_x
_atom_site_fract_y
_atom_site_fract_z
_atom_site_U_iso_or_equiv
_atom_site_adp_type
_atom_site_occupancy
_atom_site_symmetry_multiplicity
_atom_site_calc_flag
_atom_site_refinement_flags
Li1 Li -0.5605(8) 0.6592(6) 0.7232(4) 0.0393(14) Uani 1 1 d .
Br1 Br 0.06739(5) 0.13894(4) 0.34945(3) 0.05110(16) Uani 1 1 d .
C1 C -0.6422(4) 0.1523(3) 0.5989(2) 0.0360(8) Uani 1 1 d .
O1 O -0.5694(3) 0.1150(2) 0.66867(16) 0.0447(6) Uani 1 1 d .
N1 N -0.7709(5) 0.0849(4) 0.5624(3) 0.0546(10) Uani 1 1 d .
H1A H -0.811(6) 0.106(4) 0.508(3) 0.066 Uiso 1 1 d .
H1B H -0.820(5) 0.018(4) 0.596(3) 0.066 Uiso 1 1 d .
C2 C -0.5947(5) 0.2815(4) 0.5507(2) 0.0453(10) Uani 1 1 d .
H2A H -0.6064 0.2672 0.4863 0.054 Uiso 1 1 calc R
H2B H -0.6753 0.3518 0.5677 0.054 Uiso 1 1 calc R
N2 N -0.4243(4) 0.3275(3) 0.56971(19) 0.0363(7) Uani 1 1 d .
C3 C -0.2732(5) 0.2578(4) 0.5372(3) 0.0564(11) Uani 1 1 d .
H3A H -0.2800 0.2435 0.4726 0.068 Uiso 1 1 calc R
H3B H -0.2585 0.1712 0.5669 0.068 Uiso 1 1 calc R
C4 C -0.1280(7) 0.3540(5) 0.5613(4) 0.0918(18) Uani 1 1 d .
H4A H -0.0363 0.3060 0.5924 0.110 Uiso 1 1 calc R
H4B H -0.0812 0.3950 0.5074 0.110 Uiso 1 1 calc R
C5 C -0.2034(5) 0.4600(4) 0.6212(3) 0.0586(12) Uani 1 1 d .
H5A H -0.1649 0.4474 0.6829 0.070 Uiso 1 1 calc R
H5B H -0.1700 0.5497 0.6014 0.070 Uiso 1 1 calc R
C6 C -0.3921(5) 0.4425(3) 0.6139(2) 0.0365(8) Uani 1 1 d .
O2 O -0.5033(4) 0.5184(3) 0.64182(17) 0.0524(7) Uani 1 1 d .
O2W O -0.4894(3) 0.8312(2) 0.67647(17) 0.0470(6) Uani 1 1 d .
H200 H -0.3541 0.8248 0.6628 0.056 Uiso 1 1 d .
H201 H -0.5553 0.9155 0.6703 0.056 Uiso 1 1 d .
O1W O -0.8014(4) 0.6442(4) 0.7427(3) 0.0725(9) Uani 1 1 d D
H100 H -0.883(5) 0.695(4) 0.719(3) 0.082(16) Uiso 1 1 d D
H101 H -0.848(6) 0.569(3) 0.763(3) 0.11(2) Uiso 1 1 d D

loop_
_atom_site_aniso_label
_atom_site_aniso_U_11
_atom_site_aniso_U_22
_atom_site_aniso_U_33
_atom_site_aniso_U_23
_atom_site_aniso_U_13
_atom_site_aniso_U_12
Li1 0.047(3) 0.031(3) 0.039(3) 0.002(3) -0.006(3) 0.004(3)
Br1 0.0446(2) 0.0456(2) 0.0630(3) 0.0023(2) -0.01069(18) -0.00022(19)
C1 0.0413(19) 0.0284(17) 0.0384(19) -0.0060(15) -0.0041(15) -0.0019(16)
O1 0.0552(16) 0.0390(15) 0.0396(14) 0.0048(11) -0.0139(12) -0.0063(12)
N1 0.060(2) 0.047(2) 0.057(2) 0.0116(17) -0.0230(18) -0.0195(18)
C2 0.057(2) 0.0312(19) 0.048(2) 0.0031(16) -0.0188(19) -0.0041(18)
N2 0.0448(17) 0.0269(15) 0.0373(16) -0.0043(12) 0.0030(13) -0.0026(13)
C3 0.065(3) 0.047(2) 0.057(3) -0.005(2) 0.018(2) 0.005(2)
C4 0.057(3) 0.076(4) 0.143(5) -0.008(4) 0.036(3) -0.016(3)
C5 0.060(3) 0.041(2) 0.074(3) 0.008(2) -0.011(2) -0.019(2)
C6 0.054(2) 0.0264(18) 0.0286(18) 0.0051(15) -0.0021(16) -0.0045(17)
O2 0.0726(19) 0.0336(14) 0.0511(16) -0.0118(12) 0.0001(14) 0.0058(14)
O2W 0.0503(16) 0.0317(13) 0.0591(16) 0.0001(12) -0.0001(13) 0.0006(12)
O1W 0.0415(17) 0.068(2) 0.108(3) 0.033(2) -0.0024(17) 0.0071(18)

loop_
_atom_type_symbol
_atom_type_description
_atom_type_scat_dispersion_real
_atom_type_scat_dispersion_imag
_atom_type_scat_source
C C 0.0033 0.0016 'International Tables Vol C Tables 4.2.6.8 and 6.1.1.4'
H H 0.0000 0.0000 'International Tables Vol C Tables 4.2.6.8 and 6.1.1.4'
Br Br -0.2901 2.4595 'International Tables Vol C Tables 4.2.6.8 and 6.1.1.4'
Li Li -0.0003 0.0001 'International Tables Vol C Tables 4.2.6.8 and 6.1.1.4'
N N 0.0061 0.0033 'International Tables Vol C Tables 4.2.6.8 and 6.1.1.4'
O O 0.0106 0.0060 'International Tables Vol C Tables 4.2.6.8 and 6.1.1.4'

loop_
_geom_angle_atom_site_label_1
_geom_angle_atom_site_label_2
_geom_angle_atom_site_label_3
_geom_angle
_geom_angle_site_symmetry_3
O2 Li1 O1W 105.9(3) .
O2 Li1 O2W 110.5(3) .
O1W Li1 O2W 114.2(3) .
O2 Li1 O1 103.8(3) 2_456
O1W Li1 O1 111.3(3) 2_456
O2W Li1 O1 110.5(3) 2_456
O1 C1 N1 122.6(3) .
O1 C1 C2 122.5(3) .
N1 C1 C2 114.9(3) .
C1 O1 Li1 149.4(3) 2_446
C1 N1 H1A 121(3) .
C1 N1 H1B 117(3) .
H1A N1 H1B 121(4) .
N2 C2 C1 113.9(3) .
N2 C2 H2A 108.8 .
C1 C2 H2A 108.8 .
N2 C2 H2B 108.8 .
C1 C2 H2B 108.8 .
H2A C2 H2B 107.7 .
C6 N2 C2 122.6(3) .
C6 N2 C3 114.8(3) .
C2 N2 C3 122.5(3) .
N2 C3 C4 103.2(3) .
N2 C3 H3A 111.1 .
C4 C3 H3A 111.1 .
N2 C3 H3B 111.1 .
C4 C3 H3B 111.1 .
H3A C3 H3B 109.1 .
C5 C4 C3 106.5(4) .
C5 C4 H4A 110.4 .
C3 C4 H4A 110.4 .
C5 C4 H4B 110.4 .
C3 C4 H4B 110.4 .
H4A C4 H4B 108.6 .
C6 C5 C4 105.5(3) .
C6 C5 H5A 110.6 .
C4 C5 H5A 110.6 .
C6 C5 H5B 110.6 .
C4 C5 H5B 110.6 .
H5A C5 H5B 108.8 .
O2 C6 N2 124.0(3) .
O2 C6 C5 127.5(3) .
N2 C6 C5 108.5(3) .
C6 O2 Li1 146.8(3) .
Li1 O2W H200 107.5 .
Li1 O2W H201 129.4 .
H200 O2W H201 122.9 .
Li1 O1W H100 127(3) .
Li1 O1W H101 122(4) .
H100 O1W H101 108(5) .

loop_
_geom_bond_atom_site_label_1
_geom_bond_atom_site_label_2
_geom_bond_distance
_geom_bond_site_symmetry_2
Li1 O2 1.898(6) .
Li1 O1W 1.903(7) .
Li1 O2W 1.919(6) .
Li1 O1 1.940(6) 2_456
C1 O1 1.233(4) .
C1 N1 1.315(5) .
C1 C2 1.511(5) .
O1 Li1 1.940(6) 2_446
N1 H1A 0.88(4) .
N1 H1B 0.91(4) .
C2 N2 1.426(4) .
C2 H2A 0.9700 .
C2 H2B 0.9700 .
N2 C6 1.335(4) .
N2 C3 1.447(5) .
C3 C4 1.516(6) .
C3 H3A 0.9700 .
C3 H3B 0.9700 .
C4 C5 1.496(6) .
C4 H4A 0.9700 .
C4 H4B 0.9700 .
C5 C6 1.480(5) .
C5 H5A 0.9700 .
C5 H5B 0.9700 .
C6 O2 1.219(4) .
O2W H200 1.0744 .
O2W H201 0.9817 .
O1W H100 0.882(19) .
O1W H101 0.88(2) .
